data_7013153
loop_
_publ_author_name
'Yip, Ka-Lai'
'Yu, Wing-Yiu'
'Chan, Pui-Ming'
'Zhu, Nian-Yong'
'Che, Chi-Ming'

_publ_section_title
;
 Nitrido-ruthenium(vi) and -osmium(vi) complexes of multianionic
 chelating (N, O) ligands. Reactions with nucleophiles, electrophiles
 and oxidizing agentsElectronic supplementary information (ESI)
 available: Fig. S1?S6. See http://www.rsc.org/suppdata/dt/b3/b304920p/
;
_journal_issue 18
_journal_name_full 'Dalton Transactions'
_journal_page_first 3556
_journal_paper_doi 10.1039/b304920p
_journal_year 2003
_chemical_formula_moiety 'C36 H46 Cl2 N4 O7 Os'
_chemical_formula_sum 'C36 H46 Cl2 N4 O7 Os'
_chemical_formula_weight 907.87
_space_group_IT_number 14
_symmetry_cell_setting monoclinic
_symmetry_space_group_name_Hall '-P 2yn'
_symmetry_space_group_name_H-M 'P 1 21/n 1'
_atom_sites_solution_hydrogens geom
_atom_sites_solution_primary direct
_atom_sites_solution_secondary difmap
_audit_creation_method SHELXL-97
_cell_angle_alpha 90.00
_cell_angle_beta 99.81(3)
_cell_angle_gamma 90.00
_cell_formula_units_Z 4
_cell_length_a 13.732(3)
_cell_length_b 18.256(4)
_cell_length_c 15.546(3)
_cell_measurement_reflns_used 0
_cell_measurement_temperature 301(2)
_cell_measurement_theta_max 0
_cell_measurement_theta_min 0
_cell_volume 3840.3(14)
_computing_cell_refinement Scalepack
_computing_data_collection Marcontrol
_computing_data_reduction Denzo
_computing_molecular_graphics 'Ortep-3 for Windows (Farrugia, 1997)'
_computing_publication_material 'WinGX publication routines (Farrugia, 1999)'
_computing_structure_refinement 'SHELXL-97 (Sheldrick, 1997)'
_computing_structure_solution 'SHELXS-97 (Sheldrick, 1997)'
_diffrn_ambient_temperature 301(2)
_diffrn_measured_fraction_theta_full 0.735
_diffrn_measured_fraction_theta_max 0.735
_diffrn_measurement_device_type 'Marresearch IPDS mar300'
_diffrn_measurement_method Oscillation
_diffrn_radiation_monochromator graphite
_diffrn_radiation_source 'fine-focus sealed tube'
_diffrn_radiation_type MoK\a
_diffrn_radiation_wavelength 0.71069
_diffrn_reflns_av_R_equivalents 0.0545
_diffrn_reflns_av_sigmaI/netI 0.0941
_diffrn_reflns_limit_h_max 14
_diffrn_reflns_limit_h_min -14
_diffrn_reflns_limit_k_max 19
_diffrn_reflns_limit_k_min -16
_diffrn_reflns_limit_l_max 16
_diffrn_reflns_limit_l_min -16
_diffrn_reflns_number 12707
_diffrn_reflns_theta_full 23.74
_diffrn_reflns_theta_max 23.74
_diffrn_reflns_theta_min 1.74
_exptl_absorpt_coefficient_mu 3.511
_exptl_absorpt_correction_type none
_exptl_crystal_colour orange
_exptl_crystal_density_diffrn 1.570
_exptl_crystal_density_method 'not measured'
_exptl_crystal_description prism
_exptl_crystal_F_000 1824
_exptl_crystal_size_max 0.35
_exptl_crystal_size_mid 0.2
_exptl_crystal_size_min 0.1
_refine_diff_density_max 0.654
_refine_diff_density_min -0.975
_refine_diff_density_rms 0.243
_refine_ls_extinction_method none
_refine_ls_goodness_of_fit_ref 0.963
_refine_ls_hydrogen_treatment mixed
_refine_ls_matrix_type full
_refine_ls_number_parameters 451
_refine_ls_number_reflns 4308
_refine_ls_number_restraints 0
_refine_ls_restrained_S_all 0.963
_refine_ls_R_factor_all 0.0864
_refine_ls_R_factor_gt 0.0393
_refine_ls_shift/su_max 0.000
_refine_ls_shift/su_mean 0.000
_refine_ls_structure_factor_coef Fsqd
_refine_ls_weighting_details 'calc w=1/[\s^2^(Fo^2^)+(0.0720P)^2^+0.0000P] where P=(Fo^2^+2Fc^2^)/3'
_refine_ls_weighting_scheme calc
_refine_ls_wR_factor_gt 0.0974
_refine_ls_wR_factor_ref 0.1397
_reflns_number_gt 2536
_reflns_number_total 4308
_reflns_threshold_expression >2sigma(I)
_cod_data_source_file b304920p.txt
_cod_data_source_block mar341
_cod_original_sg_symbol_H-M 'P 21/n'
_cod_database_code 7013153

loop_
_symmetry_equiv_pos_as_xyz
'x, y, z'
'-x+1/2, y+1/2, -z+1/2'
'-x, -y, -z'
'x-1/2, -y-1/2, z-1/2'

loop_
_atom_site_label
_atom_site_type_symbol
_atom_site_fract_x
_atom_site_fract_y
_atom_site_fract_z
_atom_site_U_iso_or_equiv
_atom_site_adp_type
_atom_site_occupancy
_atom_site_symmetry_multiplicity
_atom_site_calc_flag
_atom_site_refinement_flags
_atom_site_disorder_assembly
_atom_site_disorder_group
Os1 Os 0.54121(4) 0.09388(3) 0.14584(3) 0.0880(3) Uani 1 1 d . . .
Cl1 Cl 0.5596(3) 0.46709(19) 0.1108(3) 0.1252(12) Uani 1 1 d . . .
Cl2 Cl 0.7821(3) 0.42002(18) 0.1361(3) 0.1296(14) Uani 1 1 d . . .
O1 O 0.4181(6) 0.0369(4) 0.1007(5) 0.093(2) Uani 1 1 d . . .
O2 O 0.6031(6) -0.0014(4) 0.1181(5) 0.092(2) Uani 1 1 d . . .
O3 O 0.3402(7) 0.2637(5) 0.1259(7) 0.136(4) Uani 1 1 d . . .
O4 O 0.8088(8) 0.1608(5) 0.0846(7) 0.132(4) Uani 1 1 d . . .
O5 O 0.9378(8) 0.0653(6) 0.1741(6) 0.132(3) Uani 1 1 d . . .
O6 O 0.6593(8) -0.1366(5) 0.1215(6) 0.132(3) Uani 1 1 d . . .
O7 O 0.5353(5) 0.0990(3) 0.9777(4) 0.085(2) Uani 1 1 d . . .
N1 N 0.5502(8) 0.0887(5) 0.2513(6) 0.107(3) Uani 1 1 d . . .
N2 N 0.4753(9) 0.1893(5) 0.1195(5) 0.082(3) Uani 1 1 d . . .
N3 N 0.6510(10) 0.1502(5) 0.1358(5) 0.098(4) Uani 1 1 d . . .
N4 N 0.6228(8) 0.2904(6) 0.8351(7) 0.100(3) Uani 1 1 d . . .
C1 C 0.3241(10) 0.0660(10) 0.0937(7) 0.098(4) Uani 1 1 d . . .
C2 C 0.3004(13) 0.1398(8) 0.0983(7) 0.091(4) Uani 1 1 d . . .
C3 C 0.2002(12) 0.1601(10) 0.0830(8) 0.115(5) Uani 1 1 d . . .
H3 H 0.1848 0.2097 0.0809 0.138 Uiso 1 1 calc R . .
C4 C 0.1227(15) 0.1101(9) 0.0708(10) 0.126(6) Uani 1 1 d . . .
H4 H 0.0570 0.1249 0.0637 0.151 Uiso 1 1 calc R . .
C5 C 0.1494(11) 0.0357(12) 0.0700(8) 0.127(6) Uani 1 1 d . . .
H5 H 0.0992 0.0009 0.0623 0.152 Uiso 1 1 calc R . .
C6 C 0.2482(12) 0.0110(8) 0.0800(7) 0.104(4) Uani 1 1 d . . .
H6 H 0.2634 -0.0385 0.0779 0.125 Uiso 1 1 calc R . .
C7 C 0.3731(13) 0.2028(9) 0.1164(8) 0.103(4) Uani 1 1 d . . .
C8 C 0.5422(11) 0.2486(7) 0.1233(7) 0.086(4) Uani 1 1 d . . .
C9 C 0.6412(10) 0.2269(7) 0.1281(6) 0.074(3) Uani 1 1 d . . .
C10 C 0.7129(9) 0.2802(8) 0.1326(7) 0.090(3) Uani 1 1 d . . .
H10 H 0.7788 0.2662 0.1380 0.108 Uiso 1 1 calc R . .
C11 C 0.6892(11) 0.3547(8) 0.1295(7) 0.095(4) Uani 1 1 d . . .
C12 C 0.5902(13) 0.3752(7) 0.1203(8) 0.098(4) Uani 1 1 d . . .
C13 C 0.5183(9) 0.3226(8) 0.1194(7) 0.091(4) Uani 1 1 d . . .
H13 H 0.4527 0.3367 0.1161 0.109 Uiso 1 1 calc R . .
C14 C 0.7016(10) -0.0093(7) 0.1315(7) 0.083(3) Uani 1 1 d . . .
C15 C 0.7691(10) 0.0450(8) 0.1368(7) 0.091(4) Uani 1 1 d . . .
C16 C 0.8708(11) 0.0208(9) 0.1562(8) 0.096(4) Uani 1 1 d . . .
C17 C 0.8994(12) -0.0565(9) 0.1631(8) 0.112(4) Uani 1 1 d . . .
H17 H 0.9660 -0.0690 0.1738 0.134 Uiso 1 1 calc R . .
C18 C 0.8304(12) -0.1099(8) 0.1540(8) 0.104(4) Uani 1 1 d . . .
H18 H 0.8493 -0.1588 0.1594 0.125 Uiso 1 1 calc R . .
C19 C 0.7275(12) -0.0904(8) 0.1359(8) 0.099(4) Uani 1 1 d . . .
C20 C 0.7444(16) 0.1260(7) 0.1175(9) 0.110(6) Uani 1 1 d . . .
C24 C 0.7158(11) 0.2582(8) 0.8910(9) 0.125(5) Uani 1 1 d . . .
H24A H 0.7028 0.2077 0.9044 0.151 Uiso 1 1 calc R . .
H24B H 0.7292 0.2849 0.9457 0.151 Uiso 1 1 calc R . .
C25 C 0.8087(12) 0.2608(11) 0.8476(12) 0.187(8) Uani 1 1 d . . .
H25A H 0.8164 0.3092 0.8237 0.224 Uiso 1 1 calc R . .
H25B H 0.8035 0.2253 0.8006 0.224 Uiso 1 1 calc R . .
C26 C 0.8979(16) 0.2426(18) 0.9193(18) 0.291(18) Uani 1 1 d . . .
H26A H 0.8968 0.2738 0.9697 0.349 Uiso 1 1 calc R . .
H26B H 0.8936 0.1921 0.9376 0.349 Uiso 1 1 calc R . .
C27 C 0.981(2) 0.253(2) 0.8894(19) 0.37(2) Uani 1 1 d . . .
H27A H 1.0358 0.2436 0.9352 0.551 Uiso 1 1 calc R . .
H27B H 0.9837 0.3023 0.8694 0.551 Uiso 1 1 calc R . .
H27C H 0.9835 0.2196 0.8419 0.551 Uiso 1 1 calc R . .
C28 C 0.6424(9) 0.3679(8) 0.8099(9) 0.106(4) Uani 1 1 d . . .
H28A H 0.5829 0.3864 0.7736 0.127 Uiso 1 1 calc R . .
H28B H 0.6937 0.3667 0.7741 0.127 Uiso 1 1 calc R . .
C29 C 0.6731(11) 0.4224(8) 0.8829(9) 0.118(5) Uani 1 1 d . . .
H29A H 0.7316 0.4041 0.9208 0.141 Uiso 1 1 calc R . .
H29B H 0.6207 0.4264 0.9174 0.141 Uiso 1 1 calc R . .
C30 C 0.6950(11) 0.4979(9) 0.8501(10) 0.143(6) Uani 1 1 d . . .
H30A H 0.7458 0.4936 0.8140 0.171 Uiso 1 1 calc R . .
H30B H 0.6359 0.5167 0.8137 0.171 Uiso 1 1 calc R . .
C31 C 0.7280(13) 0.5507(10) 0.9207(11) 0.176(7) Uani 1 1 d . . .
H31A H 0.7407 0.5972 0.8960 0.264 Uiso 1 1 calc R . .
H31B H 0.7875 0.5330 0.9563 0.264 Uiso 1 1 calc R . .
H31C H 0.6775 0.5562 0.9559 0.264 Uiso 1 1 calc R . .
C32 C 0.5435(10) 0.2871(7) 0.8893(8) 0.103(4) Uani 1 1 d . . .
H32A H 0.5627 0.3177 0.9404 0.123 Uiso 1 1 calc R . .
H32B H 0.5387 0.2371 0.9095 0.123 Uiso 1 1 calc R . .
C33 C 0.4419(10) 0.3112(8) 0.8434(7) 0.106(4) Uani 1 1 d . . .
H33A H 0.4482 0.3571 0.8133 0.128 Uiso 1 1 calc R . .
H33B H 0.4160 0.2749 0.7999 0.128 Uiso 1 1 calc R . .
C34 C 0.3694(10) 0.3212(7) 0.9060(8) 0.106(4) Uani 1 1 d . . .
H34A H 0.3672 0.2762 0.9389 0.127 Uiso 1 1 calc R . .
H34B H 0.3939 0.3596 0.9472 0.127 Uiso 1 1 calc R . .
C35 C 0.2675(10) 0.3401(9) 0.8641(9) 0.136(5) Uani 1 1 d . . .
H35A H 0.2266 0.3454 0.9081 0.204 Uiso 1 1 calc R . .
H35B H 0.2415 0.3019 0.8244 0.204 Uiso 1 1 calc R . .
H35C H 0.2682 0.3853 0.8327 0.204 Uiso 1 1 calc R . .
C36 C 0.5964(11) 0.2505(8) 0.7506(9) 0.115(4) Uani 1 1 d . . .
H36A H 0.5399 0.2746 0.7162 0.138 Uiso 1 1 calc R . .
H36B H 0.6512 0.2548 0.7189 0.138 Uiso 1 1 calc R . .
C37 C 0.5730(12) 0.1726(10) 0.7580(10) 0.142(6) Uani 1 1 d . . .
H37A H 0.5162 0.1670 0.7869 0.170 Uiso 1 1 calc R . .
H37B H 0.6285 0.1473 0.7922 0.170 Uiso 1 1 calc R . .
C38 C 0.5499(15) 0.1393(9) 0.6637(16) 0.195(10) Uani 1 1 d . . .
H38A H 0.4907 0.1616 0.6314 0.234 Uiso 1 1 calc R . .
H38B H 0.6043 0.1493 0.6328 0.234 Uiso 1 1 calc R . .
C39 C 0.5365(13) 0.0640(15) 0.6693(13) 0.223(10) Uani 1 1 d . . .
H39A H 0.5215 0.0436 0.6117 0.334 Uiso 1 1 calc R . .
H39B H 0.4829 0.0544 0.7001 0.334 Uiso 1 1 calc R . .
H39C H 0.5959 0.0420 0.7001 0.334 Uiso 1 1 calc R . .

loop_
_atom_site_aniso_label
_atom_site_aniso_U_11
_atom_site_aniso_U_22
_atom_site_aniso_U_33
_atom_site_aniso_U_23
_atom_site_aniso_U_13
_atom_site_aniso_U_12
Os1 0.0948(4) 0.0884(4) 0.0758(4) 0.0025(3) 0.0004(3) -0.0046(3)
Cl1 0.144(3) 0.086(2) 0.143(3) 0.008(2) 0.017(2) 0.002(2)
Cl2 0.126(3) 0.098(3) 0.158(3) 0.008(2) 0.003(3) -0.028(2)
O1 0.104(7) 0.081(5) 0.092(6) 0.004(4) 0.014(5) -0.020(5)
O2 0.095(6) 0.082(5) 0.094(5) 0.008(4) 0.001(5) -0.003(5)
O3 0.116(8) 0.090(7) 0.211(11) -0.001(7) 0.052(7) 0.000(6)
O4 0.144(9) 0.088(7) 0.176(10) 0.018(6) 0.062(7) -0.005(6)
O5 0.108(8) 0.145(8) 0.137(8) -0.010(7) 0.008(6) -0.004(7)
O6 0.140(8) 0.097(7) 0.147(9) -0.004(6) -0.010(7) 0.007(6)
O7 0.092(5) 0.086(5) 0.075(5) -0.002(4) 0.008(4) -0.003(4)
N1 0.139(9) 0.112(8) 0.065(6) 0.001(5) 0.004(6) -0.007(6)
N2 0.099(8) 0.077(7) 0.072(6) -0.003(5) 0.018(6) -0.011(7)
N3 0.165(11) 0.069(8) 0.051(6) -0.005(5) -0.005(6) 0.053(8)
N4 0.112(9) 0.121(9) 0.068(7) 0.014(7) 0.022(7) 0.008(7)
C1 0.065(10) 0.174(16) 0.054(7) 0.001(8) 0.007(7) 0.001(11)
C2 0.128(14) 0.082(10) 0.068(8) -0.008(7) 0.030(8) 0.000(10)
C3 0.087(11) 0.166(15) 0.094(10) -0.012(10) 0.024(8) -0.001(12)
C4 0.159(17) 0.122(13) 0.102(12) -0.024(10) 0.036(11) -0.002(13)
C5 0.065(10) 0.24(2) 0.071(9) -0.018(11) 0.013(7) -0.030(12)
C6 0.109(12) 0.136(11) 0.069(8) -0.024(8) 0.018(8) -0.050(11)
C7 0.118(14) 0.100(12) 0.095(10) 0.023(9) 0.027(9) -0.003(11)
C8 0.108(12) 0.077(10) 0.069(8) -0.001(6) 0.002(7) -0.004(9)
C9 0.065(9) 0.084(10) 0.066(7) 0.008(6) -0.006(6) -0.022(8)
C10 0.088(10) 0.098(10) 0.078(8) 0.003(7) 0.000(7) -0.001(9)
C11 0.100(11) 0.093(11) 0.085(9) 0.004(7) -0.001(8) -0.016(9)
C12 0.121(12) 0.090(10) 0.076(8) -0.005(7) -0.002(8) 0.005(10)
C13 0.096(10) 0.094(10) 0.078(8) -0.003(7) 0.000(7) -0.018(9)
C14 0.067(9) 0.108(11) 0.070(8) -0.003(7) 0.001(7) 0.017(9)
C15 0.075(10) 0.130(13) 0.066(8) -0.004(8) 0.011(7) -0.035(10)
C16 0.081(12) 0.113(13) 0.094(9) -0.016(8) 0.017(8) -0.014(10)
C17 0.136(14) 0.107(12) 0.089(9) -0.013(9) 0.008(9) 0.015(11)
C18 0.108(12) 0.116(13) 0.084(9) -0.005(8) 0.003(8) 0.037(10)
C19 0.127(13) 0.091(11) 0.074(8) -0.008(8) 0.002(8) -0.012(10)
C20 0.186(18) 0.043(8) 0.085(10) -0.003(7) -0.021(11) -0.015(10)
C24 0.132(13) 0.135(12) 0.104(10) 0.024(9) 0.003(10) 0.041(10)
C25 0.114(14) 0.29(2) 0.172(16) 0.070(16) 0.070(13) 0.095(15)
C26 0.14(2) 0.47(4) 0.30(3) 0.19(3) 0.14(2) 0.14(2)
C27 0.27(4) 0.52(6) 0.33(4) 0.24(4) 0.11(3) 0.15(4)
C28 0.097(10) 0.120(11) 0.101(10) 0.015(10) 0.016(8) -0.009(9)
C29 0.113(11) 0.135(13) 0.105(11) -0.004(10) 0.016(9) 0.009(9)
C30 0.152(15) 0.119(13) 0.163(16) -0.009(12) 0.045(12) -0.014(11)
C31 0.190(18) 0.139(14) 0.21(2) -0.031(15) 0.053(15) -0.014(13)
C32 0.108(11) 0.119(10) 0.081(9) 0.012(8) 0.015(9) 0.007(8)
C33 0.117(12) 0.136(11) 0.064(8) -0.004(7) 0.010(9) -0.021(9)
C34 0.102(10) 0.125(11) 0.087(9) 0.001(8) 0.003(9) 0.003(9)
C35 0.111(12) 0.178(15) 0.111(11) -0.008(10) -0.003(9) 0.009(10)
C36 0.150(13) 0.103(11) 0.104(12) 0.018(9) 0.052(10) 0.000(9)
C37 0.168(15) 0.148(16) 0.112(13) -0.010(11) 0.030(11) 0.018(12)
C38 0.23(2) 0.084(12) 0.30(3) -0.016(15) 0.12(2) -0.042(13)
C39 0.17(2) 0.29(3) 0.22(2) 0.00(2) 0.081(18) 0.04(2)

loop_
_atom_type_symbol
_atom_type_description
_atom_type_scat_dispersion_real
_atom_type_scat_dispersion_imag
_atom_type_scat_source
Os Os -1.2165 7.6030 'International Tables Vol C Tables 4.2.6.8 and 6.1.1.4'
Cl Cl 0.1484 0.1585 'International Tables Vol C Tables 4.2.6.8 and 6.1.1.4'
O O 0.0106 0.0060 'International Tables Vol C Tables 4.2.6.8 and 6.1.1.4'
N N 0.0061 0.0033 'International Tables Vol C Tables 4.2.6.8 and 6.1.1.4'
C C 0.0033 0.0016 'International Tables Vol C Tables 4.2.6.8 and 6.1.1.4'
H H 0.0000 0.0000 'International Tables Vol C Tables 4.2.6.8 and 6.1.1.4'

loop_
_geom_angle_atom_site_label_1
_geom_angle_atom_site_label_2
_geom_angle_atom_site_label_3
_geom_angle
_geom_angle_site_symmetry_1
_geom_angle_site_symmetry_3
_geom_angle_publ_flag
N1 Os1 N3 101.2(4) . . ?
N1 Os1 N2 102.3(4) . . ?
N3 Os1 N2 81.0(5) . . ?
N1 Os1 O1 103.7(4) . . ?
N3 Os1 O1 155.1(3) . . ?
N2 Os1 O1 93.2(4) . . ?
N1 Os1 O2 101.7(4) . . ?
N3 Os1 O2 94.7(4) . . ?
N2 Os1 O2 155.9(3) . . ?
O1 Os1 O2 80.7(3) . . ?
C1 O1 Os1 123.1(8) . . ?
C14 O2 Os1 120.7(7) . . ?
C8 N2 C7 120.1(11) . . ?
C8 N2 Os1 113.3(9) . . ?
C7 N2 Os1 125.2(9) . . ?
C9 N3 C20 111.6(11) . . ?
C9 N3 Os1 119.4(9) . . ?
C20 N3 Os1 127.9(9) . . ?
C32 N4 C36 112.9(10) . . ?
C32 N4 C28 111.5(10) . . ?
C36 N4 C28 105.0(10) . . ?
C32 N4 C24 106.4(10) . . ?
C36 N4 C24 111.4(11) . . ?
C28 N4 C24 109.8(11) . . ?
O1 C1 C2 126.3(14) . . ?
O1 C1 C6 112.7(15) . . ?
C2 C1 C6 121.0(13) . . ?
C1 C2 C3 118.5(13) . . ?
C1 C2 C7 126.2(15) . . ?
C3 C2 C7 115.2(14) . . ?
C4 C3 C2 123.7(16) . . ?
C3 C4 C5 116.1(17) . . ?
C4 C5 C6 123.6(16) . . ?
C5 C6 C1 116.9(14) . . ?
O3 C7 N2 122.7(13) . . ?
O3 C7 C2 117.9(15) . . ?
N2 C7 C2 119.4(14) . . ?
C13 C8 C9 119.8(13) . . ?
C13 C8 N2 126.5(13) . . ?
C9 C8 N2 113.7(11) . . ?
C10 C9 C8 118.7(12) . . ?
C10 C9 N3 129.8(13) . . ?
C8 C9 N3 111.3(11) . . ?
C9 C10 C11 121.7(12) . . ?
C12 C11 C10 118.8(12) . . ?
C12 C11 Cl2 121.1(12) . . ?
C10 C11 Cl2 120.1(12) . . ?
C13 C12 C11 120.0(12) . . ?
C13 C12 Cl1 120.9(13) . . ?
C11 C12 Cl1 119.1(13) . . ?
C12 C13 C8 120.9(13) . . ?
O2 C14 C15 126.5(12) . . ?
O2 C14 C19 109.5(12) . . ?
C15 C14 C19 124.0(12) . . ?
C14 C15 C16 114.7(13) . . ?
C14 C15 C20 124.6(13) . . ?
C16 C15 C20 120.6(13) . . ?
O5 C16 C15 120.4(14) . . ?
O5 C16 C17 116.3(14) . . ?
C15 C16 C17 123.2(14) . . ?
C18 C17 C16 120.9(14) . . ?
C17 C18 C19 119.4(13) . . ?
O6 C19 C18 123.2(14) . . ?
O6 C19 C14 119.1(14) . . ?
C18 C19 C14 117.6(13) . . ?
O4 C20 N3 129.5(13) . . ?
O4 C20 C15 114.6(17) . . ?
N3 C20 C15 115.8(14) . . ?
N4 C24 C25 114.3(12) . . ?
C24 C25 C26 106.9(14) . . ?
C27 C26 C25 110(2) . . ?
N4 C28 C29 117.6(11) . . ?
C28 C29 C30 113.0(12) . . ?
C31 C30 C29 113.4(15) . . ?
N4 C32 C33 115.1(10) . . ?
C34 C33 C32 112.5(10) . . ?
C35 C34 C33 114.9(11) . . ?
C37 C36 N4 115.4(12) . . ?
C36 C37 C38 108.4(13) . . ?
C39 C38 C37 109.4(19) . . ?

loop_
_geom_bond_atom_site_label_1
_geom_bond_atom_site_label_2
_geom_bond_distance
_geom_bond_site_symmetry_2
_geom_bond_publ_flag
Os1 N1 1.625(9) . ?
Os1 N3 1.854(13) . ?
Os1 N2 1.974(9) . ?
Os1 O1 2.007(7) . ?
Os1 O2 2.014(8) . ?
Cl1 C12 1.730(14) . ?
Cl2 C11 1.737(12) . ?
O1 C1 1.384(14) . ?
O2 C14 1.341(12) . ?
O3 C7 1.218(15) . ?
O4 C20 1.266(17) . ?
O5 C16 1.223(13) . ?
O6 C19 1.252(14) . ?
N2 C8 1.415(14) . ?
N2 C7 1.417(16) . ?
N3 C9 1.409(14) . ?
N3 C20 1.430(19) . ?
N4 C32 1.488(14) . ?
N4 C36 1.490(14) . ?
N4 C28 1.505(14) . ?
N4 C24 1.534(15) . ?
C1 C2 1.390(18) . ?
C1 C6 1.437(16) . ?
C2 C3 1.406(16) . ?
C2 C7 1.518(18) . ?
C3 C4 1.390(18) . ?
C4 C5 1.41(2) . ?
C5 C6 1.413(17) . ?
C8 C13 1.389(15) . ?
C8 C9 1.405(15) . ?
C9 C10 1.378(15) . ?
C10 C11 1.398(15) . ?
C11 C12 1.394(16) . ?
C12 C13 1.375(16) . ?
C14 C15 1.350(15) . ?
C14 C19 1.522(16) . ?
C15 C16 1.446(16) . ?
C15 C20 1.535(19) . ?
C16 C17 1.463(17) . ?
C17 C18 1.350(17) . ?
C18 C19 1.438(18) . ?
C24 C25 1.542(19) . ?
C25 C26 1.55(3) . ?
C26 C27 1.31(2) . ?
C28 C29 1.514(17) . ?
C29 C30 1.518(17) . ?
C30 C31 1.473(18) . ?
C32 C33 1.520(15) . ?
C33 C34 1.518(14) . ?
C34 C35 1.480(15) . ?
C36 C37 1.467(17) . ?
C37 C38 1.57(2) . ?
C38 C39 1.39(3) . ?
